data_7216067
loop_
_publ_author_name
'Ring, David J.'
'Aragoni, M. Carla'
'Champness, Neil R.'
'Wilson, Claire'

_publ_section_title
;
 A coordination polymer supramolecular isomer formed from a single
 building block: an unexpected porphyrin ribbon constructed from
 zinc(tetra(4-pyridyl)porphyrin)
;
_journal_issue 103
_journal_name_full CrystEngComm
_journal_page_first 621
_journal_paper_doi 10.1039/b515083n
_journal_volume 7
_journal_year 2005
_chemical_formula_sum 'C43 H29 Cl7 N8 O0.67 Zn'
_chemical_formula_weight 981.93
_chemical_name_systematic
;
?
;
_space_group_IT_number 2
_symmetry_cell_setting triclinic
_symmetry_space_group_name_Hall '-P 1'
_symmetry_space_group_name_H-M 'P -1'
_atom_sites_solution_hydrogens geom
_atom_sites_solution_primary direct
_atom_sites_solution_secondary difmap
_audit_creation_method SHELXL-97
_cell_angle_alpha 72.018(1)
_cell_angle_beta 71.597(1)
_cell_angle_gamma 69.434(1)
_cell_formula_units_Z 3
_cell_length_a 13.4415(11)
_cell_length_b 14.8653(12)
_cell_length_c 18.7182(16)
_cell_measurement_reflns_used 5884
_cell_measurement_temperature 100(2)
_cell_measurement_theta_max 25.7
_cell_measurement_theta_min 2.25
_cell_volume 3239.3(5)
_computing_cell_refinement 'Bruker SAINT version 6.36a (Bruker, 2000)'
_computing_data_collection 'Bruker SMART version 5.624 (Bruker, 2001)'
_computing_data_reduction 'Bruker SAINT; Bruker SHELXTL (Bruker, 2001)'
_computing_publication_material 'enCIFer (CCDC, 2003); PLATON (Spek, 2003)'
_computing_structure_refinement 'SHELXL-97 (Sheldrick, 1997);PLATON (Spek, 2003)'
_computing_structure_solution 'SHELXS-97 (Sheldrick, 1990)'
_diffrn_ambient_temperature 100(2)
_diffrn_measured_fraction_theta_full 0.973
_diffrn_measured_fraction_theta_max 0.972
_diffrn_measurement_device_type 'Bruker SMART1000 CCD area detector'
_diffrn_measurement_method \w
_diffrn_radiation_monochromator graphite
_diffrn_radiation_source 'sealed tube'
_diffrn_radiation_type MoK\a
_diffrn_radiation_wavelength 0.71073
_diffrn_reflns_av_R_equivalents 0.037
_diffrn_reflns_av_sigmaI/netI 0.0667
_diffrn_reflns_limit_h_max 17
_diffrn_reflns_limit_h_min -16
_diffrn_reflns_limit_k_max 19
_diffrn_reflns_limit_k_min -18
_diffrn_reflns_limit_l_max 24
_diffrn_reflns_limit_l_min -24
_diffrn_reflns_number 28999
_diffrn_reflns_theta_full 27.50
_diffrn_reflns_theta_max 27.51
_diffrn_reflns_theta_min 1.18
_diffrn_standards_decay_% 0
_diffrn_standards_number 0
_exptl_absorpt_coefficient_mu 1.046
_exptl_absorpt_correction_T_max 0.762
_exptl_absorpt_correction_T_min 0.597
_exptl_absorpt_correction_type multi-scan
_exptl_absorpt_process_details '(Bruker SADABS v2.05)'
_exptl_crystal_colour purple
_exptl_crystal_density_diffrn 1.510
_exptl_crystal_density_method 'not measured'
_exptl_crystal_description block
_exptl_crystal_F_000 1492
_exptl_crystal_size_max 0.34
_exptl_crystal_size_mid 0.32
_exptl_crystal_size_min 0.26
_refine_diff_density_max 1.599
_refine_diff_density_min -0.910
_refine_diff_density_rms 0.106
_refine_ls_extinction_method none
_refine_ls_goodness_of_fit_ref 1.028
_refine_ls_hydrogen_treatment constr
_refine_ls_matrix_type full
_refine_ls_number_parameters 736
_refine_ls_number_reflns 14484
_refine_ls_number_restraints 0
_refine_ls_restrained_S_all 1.028
_refine_ls_R_factor_all 0.0825
_refine_ls_R_factor_gt 0.0519
_refine_ls_shift/su_max 0.001
_refine_ls_shift/su_mean 0.000
_refine_ls_structure_factor_coef Fsqd
_refine_ls_weighting_details 'calc w=1/[\s^2^(Fo^2^)+(0.0757P)^2^] where P=(Fo^2^+2Fc^2^)/3'
_refine_ls_weighting_scheme calc
_refine_ls_wR_factor_gt 0.1290
_refine_ls_wR_factor_ref 0.1404
_reflns_number_gt 9679
_reflns_number_total 14484
_reflns_threshold_expression >2\s(I)
_cod_data_source_file b515083n.txt
_cod_data_source_block compound1
_cod_depositor_comments
;
The following automatic conversions were performed:

'_symmetry_cell_setting' value 'Triclinic' changed to 'triclinic'
according to
/usr/data/users/saulius/automatic-downloads/retrospective/RSC/lib/dictionaries/cif_core.dic
dictionary named 'cif_core.dic' version 2.4.2 from 2011-04-26.

Automatic conversion script
Id: cif_fix_values 2281 2013-09-26 08:29:07Z andrius 
;
_cod_database_code 7216067

loop_
_symmetry_equiv_pos_as_xyz
'x, y, z'
'-x, -y, -z'

loop_
_atom_site_label
_atom_site_type_symbol
_atom_site_fract_x
_atom_site_fract_y
_atom_site_fract_z
_atom_site_U_iso_or_equiv
_atom_site_adp_type
_atom_site_occupancy
_atom_site_symmetry_multiplicity
_atom_site_calc_flag
_atom_site_refinement_flags
Zn1 Zn 0.35741(3) -0.13462(2) 0.424197(19) 0.01421(9) Uani 1 1 d .
Zn2 Zn 0.0000 0.0000 0.0000 0.01467(12) Uani 1 2 d S
C1 C 0.2030(2) -0.2581(2) 0.53302(17) 0.0158(6) Uani 1 1 d .
C2 C 0.1753(3) -0.3468(2) 0.54036(18) 0.0190(6) Uani 1 1 d .
H2A H 0.1125 -0.3655 0.5737 0.023 Uiso 1 1 calc R
C3 C 0.2554(3) -0.3980(2) 0.49101(18) 0.0195(7) Uani 1 1 d .
H3A H 0.2598 -0.4595 0.4831 0.023 Uiso 1 1 calc R
C4 C 0.3333(2) -0.3410(2) 0.45241(17) 0.0175(6) Uani 1 1 d .
C5 C 0.4293(2) -0.3693(2) 0.39609(17) 0.0165(6) Uani 1 1 d .
C6 C 0.5055(2) -0.3159(2) 0.35717(18) 0.0190(6) Uani 1 1 d .
C7 C 0.6028(3) -0.3456(2) 0.29803(19) 0.0242(7) Uani 1 1 d .
H7A H 0.6293 -0.4064 0.2823 0.029 Uiso 1 1 calc R
C8 C 0.6482(3) -0.2706(2) 0.26991(19) 0.0238(7) Uani 1 1 d .
H8A H 0.7129 -0.2686 0.2304 0.029 Uiso 1 1 calc R
C9 C 0.5806(2) -0.1928(2) 0.31068(17) 0.0166(6) Uani 1 1 d .
C10 C 0.5966(2) -0.0998(2) 0.29597(17) 0.0169(6) Uani 1 1 d .
C11 C 0.5325(2) -0.0261(2) 0.33637(17) 0.0173(6) Uani 1 1 d .
C12 C 0.5520(3) 0.0695(2) 0.32147(19) 0.0247(7) Uani 1 1 d .
H12A H 0.6098 0.0917 0.2837 0.030 Uiso 1 1 calc R
C13 C 0.4725(3) 0.1201(2) 0.37134(19) 0.0244(7) Uani 1 1 d .
H13A H 0.4639 0.1848 0.3751 0.029 Uiso 1 1 calc R
C14 C 0.4033(2) 0.0583(2) 0.41777(17) 0.0162(6) Uani 1 1 d .
C15 C 0.3086(2) 0.0864(2) 0.47418(17) 0.0154(6) Uani 1 1 d .
C16 C 0.2367(2) 0.0289(2) 0.51717(17) 0.0160(6) Uani 1 1 d .
C17 C 0.1440(2) 0.0554(2) 0.57910(17) 0.0177(6) Uani 1 1 d .
H17A H 0.1202 0.1144 0.5971 0.021 Uiso 1 1 calc R
C18 C 0.0973(2) -0.0188(2) 0.60673(18) 0.0186(6) Uani 1 1 d .
H18A H 0.0349 -0.0223 0.6482 0.022 Uiso 1 1 calc R
C19 C 0.1603(2) -0.0926(2) 0.56121(16) 0.0150(6) Uani 1 1 d .
C20 C 0.1373(2) -0.1820(2) 0.57185(17) 0.0171(6) Uani 1 1 d .
N21 N 0.29911(19) -0.25640(17) 0.47922(14) 0.0147(5) Uani 1 1 d .
N22 N 0.49558(19) -0.22359(18) 0.36508(14) 0.0161(5) Uani 1 1 d .
N23 N 0.44106(19) -0.03068(17) 0.39565(14) 0.0152(5) Uani 1 1 d .
N24 N 0.2448(2) -0.06212(18) 0.50768(14) 0.0157(5) Uani 1 1 d .
C1P C 0.4485(2) -0.4641(2) 0.37432(18) 0.0187(6) Uani 1 1 d .
C2P C 0.3870(3) -0.4710(3) 0.3306(2) 0.0305(8) Uani 1 1 d .
H2PA H 0.3314 -0.4152 0.3133 0.037 Uiso 1 1 calc R
C3P C 0.4069(3) -0.5600(3) 0.3119(2) 0.0349(9) Uani 1 1 d .
H3PA H 0.3630 -0.5630 0.2821 0.042 Uiso 1 1 calc R
N4P N 0.4834(2) -0.6412(2) 0.33301(18) 0.0328(7) Uani 1 1 d .
C5P C 0.5423(3) -0.6338(2) 0.3753(2) 0.0294(8) Uani 1 1 d .
H5PA H 0.5978 -0.6907 0.3913 0.035 Uiso 1 1 calc R
C6P C 0.5278(3) -0.5489(2) 0.39729(19) 0.0255(7) Uani 1 1 d .
H6PA H 0.5719 -0.5484 0.4280 0.031 Uiso 1 1 calc R
C7P C 0.6862(2) -0.0746(2) 0.22946(17) 0.0158(6) Uani 1 1 d .
C8P C 0.7725(3) -0.0524(2) 0.23847(18) 0.0211(7) Uani 1 1 d .
H8PA H 0.7783 -0.0560 0.2886 0.025 Uiso 1 1 calc R
C9P C 0.8503(2) -0.0249(2) 0.17424(17) 0.0187(6) Uani 1 1 d .
H9PA H 0.9090 -0.0102 0.1819 0.022 Uiso 1 1 calc R
N10P N 0.8475(2) -0.01758(18) 0.10134(14) 0.0178(5) Uani 1 1 d .
C11P C 0.7636(3) -0.0388(2) 0.09263(18) 0.0240(7) Uani 1 1 d .
H11A H 0.7597 -0.0340 0.0417 0.029 Uiso 1 1 calc R
C12P C 0.6820(3) -0.0674(3) 0.15383(18) 0.0241(7) Uani 1 1 d .
H12B H 0.6242 -0.0818 0.1447 0.029 Uiso 1 1 calc R
C13P C 0.2779(2) 0.1884(2) 0.48671(17) 0.0170(6) Uani 1 1 d .
C14P C 0.1846(3) 0.2588(2) 0.46673(19) 0.0230(7) Uani 1 1 d .
H14A H 0.1393 0.2424 0.4456 0.028 Uiso 1 1 calc R
C15P C 0.1586(3) 0.3531(2) 0.47804(19) 0.0256(7) Uani 1 1 d .
H15A H 0.0947 0.4001 0.4639 0.031 Uiso 1 1 calc R
N16P N 0.2179(2) 0.38197(19) 0.50766(16) 0.0255(6) Uani 1 1 d .
C17P C 0.3078(3) 0.3132(2) 0.52645(18) 0.0218(7) Uani 1 1 d .
H17B H 0.3516 0.3316 0.5475 0.026 Uiso 1 1 calc R
C18P C 0.3406(2) 0.2179(2) 0.51717(17) 0.0189(6) Uani 1 1 d .
H18B H 0.4052 0.1727 0.5314 0.023 Uiso 1 1 calc R
C19P C 0.0341(2) -0.1959(2) 0.62823(17) 0.0166(6) Uani 1 1 d .
C20P C 0.0355(3) -0.2721(2) 0.69404(17) 0.0205(7) Uani 1 1 d .
H20A H 0.1029 -0.3169 0.7038 0.025 Uiso 1 1 calc R
C21P C -0.0620(3) -0.2819(2) 0.74484(19) 0.0261(7) Uani 1 1 d .
H21A H -0.0595 -0.3338 0.7897 0.031 Uiso 1 1 calc R
N22P N -0.1603(2) -0.2221(2) 0.73434(16) 0.0259(6) Uani 1 1 d .
C23P C -0.1608(3) -0.1490(2) 0.67092(18) 0.0224(7) Uani 1 1 d .
H23A H -0.2293 -0.1057 0.6620 0.027 Uiso 1 1 calc R
C24P C -0.0668(2) -0.1334(2) 0.61769(17) 0.0186(6) Uani 1 1 d .
H24A H -0.0715 -0.0799 0.5740 0.022 Uiso 1 1 calc R
C1' C -0.1372(2) 0.1299(2) -0.11961(17) 0.0166(6) Uani 1 1 d .
C2' C -0.1807(3) 0.2318(2) -0.15642(18) 0.0199(7) Uani 1 1 d .
H2'A H -0.2214 0.2550 -0.1950 0.024 Uiso 1 1 calc R
C3' C -0.1525(3) 0.2874(2) -0.12541(18) 0.0209(7) Uani 1 1 d .
H3'A H -0.1690 0.3572 -0.1384 0.025 Uiso 1 1 calc R
C4' C -0.0927(2) 0.2209(2) -0.06881(17) 0.0170(6) Uani 1 1 d .
C5' C -0.0429(2) 0.2484(2) -0.02591(17) 0.0174(6) Uani 1 1 d .
C6' C 0.0145(2) 0.1860(2) 0.03026(17) 0.0172(6) Uani 1 1 d .
C7' C 0.0553(3) 0.2183(2) 0.07785(18) 0.0225(7) Uani 1 1 d .
H7'A H 0.0488 0.2845 0.0763 0.027 Uiso 1 1 calc R
C8' C 0.1045(3) 0.1368(2) 0.12514(18) 0.0206(7) Uani 1 1 d .
H8'A H 0.1371 0.1351 0.1640 0.025 Uiso 1 1 calc R
C9' C 0.0978(2) 0.0527(2) 0.10501(17) 0.0153(6) Uani 1 1 d .
C10' C 0.1427(2) -0.0472(2) 0.13860(16) 0.0152(6) Uani 1 1 d .
N21' N -0.08690(19) 0.12601(17) -0.06502(14) 0.0154(5) Uani 1 1 d .
N22' N 0.04046(19) 0.08463(17) 0.04887(14) 0.0146(5) Uani 1 1 d .
C1Q C -0.0453(3) 0.3545(2) -0.04554(18) 0.0237(7) Uani 1 1 d .
C2Q C -0.1402(3) 0.4306(2) -0.0348(2) 0.0307(8) Uani 1 1 d .
H2QA H -0.2087 0.4168 -0.0120 0.037 Uiso 1 1 calc R
C3Q C -0.1349(4) 0.5269(3) -0.0574(2) 0.0459(11) Uani 1 1 d .
H3QA H -0.2011 0.5780 -0.0494 0.055 Uiso 1 1 calc R
N4Q N -0.0423(4) 0.5518(2) -0.0895(2) 0.0537(11) Uani 1 1 d .
C5Q C 0.0496(4) 0.4788(3) -0.0995(2) 0.0440(11) Uani 1 1 d .
H5QA H 0.1168 0.4952 -0.1217 0.053 Uiso 1 1 calc R
C6Q C 0.0524(3) 0.3800(3) -0.0792(2) 0.0343(9) Uani 1 1 d .
H6QA H 0.1198 0.3306 -0.0881 0.041 Uiso 1 1 calc R
C7Q C 0.1931(2) -0.0661(2) 0.20413(17) 0.0166(6) Uani 1 1 d .
C8Q C 0.2865(2) -0.0386(2) 0.19492(17) 0.0189(6) Uani 1 1 d .
H8QA H 0.3228 -0.0096 0.1452 0.023 Uiso 1 1 calc R
C9Q C 0.3252(2) -0.0540(2) 0.25899(18) 0.0198(7) Uani 1 1 d .
H9QA H 0.3884 -0.0344 0.2519 0.024 Uiso 1 1 calc R
N10Q N 0.2784(2) -0.09513(18) 0.33090(14) 0.0165(5) Uani 1 1 d .
C11Q C 0.1907(2) -0.1232(2) 0.33924(17) 0.0176(6) Uani 1 1 d .
H11B H 0.1570 -0.1530 0.3896 0.021 Uiso 1 1 calc R
C12Q C 0.1463(2) -0.1112(2) 0.27860(17) 0.0179(6) Uani 1 1 d .
H12C H 0.0844 -0.1335 0.2874 0.021 Uiso 1 1 calc R
C1S C -0.0199(3) -0.3952(3) 0.3387(2) 0.0362(9) Uani 1 1 d .
H1SA H -0.0756 -0.4172 0.3847 0.043 Uiso 1 1 calc R
Cl1 Cl 0.08442(9) -0.38484(8) 0.37192(7) 0.0528(3) Uani 1 1 d .
Cl2 Cl -0.08394(8) -0.27912(8) 0.28825(6) 0.0477(3) Uani 1 1 d .
Cl3 Cl 0.03348(12) -0.48392(9) 0.28267(7) 0.0680(4) Uani 1 1 d .
C2S C -0.3136(4) 0.2804(3) 0.1990(2) 0.0449(10) Uani 1 1 d .
H2SA H -0.3908 0.2873 0.2295 0.054 Uiso 1 1 calc R
Cl4 Cl -0.29712(10) 0.23630(9) 0.11770(6) 0.0540(3) Uani 1 1 d .
Cl5 Cl -0.22654(10) 0.19564(10) 0.25837(8) 0.0614(3) Uani 1 1 d .
Cl6 Cl -0.29012(16) 0.39666(11) 0.17223(8) 0.0975(6) Uani 1 1 d .

loop_
_atom_site_aniso_label
_atom_site_aniso_U_11
_atom_site_aniso_U_22
_atom_site_aniso_U_33
_atom_site_aniso_U_23
_atom_site_aniso_U_13
_atom_site_aniso_U_12
Zn1 0.01689(18) 0.01278(18) 0.01477(18) -0.00277(13) -0.00381(14) -0.00647(14)
Zn2 0.0188(3) 0.0122(2) 0.0153(2) -0.00275(19) -0.0059(2) -0.0057(2)
C1 0.0189(15) 0.0146(15) 0.0151(15) -0.0016(12) -0.0049(12) -0.0067(12)
C2 0.0228(16) 0.0179(16) 0.0190(16) -0.0019(13) -0.0046(13) -0.0110(13)
C3 0.0251(16) 0.0136(15) 0.0235(17) -0.0037(13) -0.0074(14) -0.0087(13)
C4 0.0178(15) 0.0144(15) 0.0200(16) -0.0029(12) -0.0044(13) -0.0051(12)
C5 0.0212(15) 0.0143(15) 0.0170(15) -0.0033(12) -0.0068(13) -0.0066(12)
C6 0.0203(16) 0.0190(16) 0.0211(16) -0.0063(13) -0.0048(13) -0.0081(13)
C7 0.0265(17) 0.0208(17) 0.0263(18) -0.0102(14) 0.0004(14) -0.0093(14)
C8 0.0252(17) 0.0244(17) 0.0246(17) -0.0101(14) 0.0008(14) -0.0122(14)
C9 0.0154(14) 0.0210(16) 0.0148(15) -0.0040(12) -0.0018(12) -0.0085(12)
C10 0.0166(15) 0.0180(15) 0.0170(15) -0.0053(12) -0.0019(12) -0.0064(12)
C11 0.0167(15) 0.0169(15) 0.0202(16) -0.0010(12) -0.0070(13) -0.0073(12)
C12 0.0276(17) 0.0215(17) 0.0261(18) -0.0063(14) 0.0030(14) -0.0153(14)
C13 0.0286(18) 0.0189(17) 0.0275(18) -0.0080(14) 0.0019(14) -0.0140(14)
C14 0.0191(15) 0.0138(15) 0.0171(15) -0.0030(12) -0.0046(12) -0.0064(12)
C15 0.0163(14) 0.0152(15) 0.0163(15) -0.0022(12) -0.0077(12) -0.0039(12)
C16 0.0194(15) 0.0141(15) 0.0159(15) -0.0022(12) -0.0063(12) -0.0054(12)
C17 0.0197(15) 0.0154(15) 0.0171(15) -0.0074(12) -0.0011(12) -0.0036(12)
C18 0.0194(15) 0.0187(16) 0.0199(16) -0.0097(13) 0.0006(13) -0.0078(13)
C19 0.0173(15) 0.0157(15) 0.0131(14) -0.0036(12) -0.0012(12) -0.0075(12)
C20 0.0193(15) 0.0184(15) 0.0153(15) -0.0029(12) -0.0046(12) -0.0077(13)
N21 0.0176(12) 0.0148(12) 0.0134(12) -0.0027(10) -0.0045(10) -0.0062(10)
N22 0.0147(12) 0.0184(13) 0.0181(13) -0.0045(10) -0.0046(10) -0.0071(10)
N23 0.0164(12) 0.0136(12) 0.0167(13) -0.0041(10) -0.0032(10) -0.0055(10)
N24 0.0196(13) 0.0163(13) 0.0135(12) -0.0031(10) -0.0031(10) -0.0084(11)
C1P 0.0206(16) 0.0148(15) 0.0209(16) -0.0056(12) 0.0001(13) -0.0082(13)
C2P 0.0302(19) 0.0225(18) 0.042(2) -0.0145(16) -0.0135(17) -0.0003(15)
C3P 0.032(2) 0.035(2) 0.051(2) -0.0232(18) -0.0122(18) -0.0106(17)
N4P 0.0377(17) 0.0232(16) 0.0397(18) -0.0159(14) 0.0015(15) -0.0127(14)
C5P 0.041(2) 0.0195(17) 0.0261(18) -0.0075(14) -0.0059(16) -0.0055(15)
C6P 0.0347(19) 0.0208(17) 0.0219(17) -0.0042(14) -0.0105(15) -0.0061(15)
C7P 0.0144(14) 0.0145(15) 0.0174(15) -0.0057(12) -0.0010(12) -0.0035(12)
C8P 0.0232(16) 0.0247(17) 0.0176(16) -0.0037(13) -0.0063(13) -0.0085(14)
C9P 0.0187(15) 0.0216(16) 0.0184(16) -0.0069(13) -0.0041(13) -0.0070(13)
N10P 0.0193(13) 0.0173(13) 0.0161(13) -0.0040(10) -0.0031(11) -0.0051(11)
C11P 0.0246(17) 0.036(2) 0.0144(16) -0.0094(14) -0.0035(13) -0.0094(15)
C12P 0.0192(16) 0.0350(19) 0.0243(18) -0.0083(15) -0.0076(14) -0.0112(14)
C13P 0.0213(15) 0.0171(15) 0.0148(15) -0.0028(12) -0.0018(12) -0.0109(13)
C14P 0.0283(18) 0.0203(17) 0.0274(18) -0.0070(14) -0.0110(15) -0.0096(14)
C15P 0.0320(19) 0.0163(16) 0.0307(19) -0.0036(14) -0.0157(16) -0.0033(14)
N16P 0.0348(16) 0.0170(14) 0.0273(15) -0.0053(12) -0.0078(13) -0.0094(12)
C17P 0.0270(17) 0.0211(17) 0.0221(17) -0.0056(13) -0.0058(14) -0.0118(14)
C18P 0.0198(15) 0.0176(16) 0.0188(16) -0.0039(12) -0.0059(13) -0.0038(13)
C19P 0.0196(15) 0.0161(15) 0.0190(16) -0.0057(12) -0.0048(13) -0.0091(13)
C20P 0.0260(17) 0.0188(16) 0.0175(16) -0.0028(13) -0.0029(13) -0.0101(14)
C21P 0.037(2) 0.0213(17) 0.0193(17) -0.0018(13) -0.0026(15) -0.0138(15)
N22P 0.0251(15) 0.0330(16) 0.0231(15) -0.0097(13) 0.0004(12) -0.0147(13)
C23P 0.0205(16) 0.0256(17) 0.0247(17) -0.0125(14) -0.0046(14) -0.0052(14)
C24P 0.0238(16) 0.0168(15) 0.0174(15) -0.0026(12) -0.0056(13) -0.0088(13)
C1' 0.0183(15) 0.0161(15) 0.0153(15) -0.0037(12) -0.0047(12) -0.0038(12)
C2' 0.0246(16) 0.0165(16) 0.0189(16) -0.0015(12) -0.0103(13) -0.0037(13)
C3' 0.0256(17) 0.0147(15) 0.0231(17) -0.0041(13) -0.0090(14) -0.0037(13)
C4' 0.0219(16) 0.0147(15) 0.0129(14) -0.0018(12) -0.0033(12) -0.0051(12)
C5' 0.0225(16) 0.0158(15) 0.0158(15) -0.0017(12) -0.0053(13) -0.0083(13)
C6' 0.0218(16) 0.0158(15) 0.0164(15) -0.0044(12) -0.0031(13) -0.0084(13)
C7' 0.0352(19) 0.0142(15) 0.0248(17) -0.0048(13) -0.0103(15) -0.0114(14)
C8' 0.0290(17) 0.0199(16) 0.0190(16) -0.0046(13) -0.0110(14) -0.0093(14)
C9' 0.0180(15) 0.0154(15) 0.0149(14) -0.0027(12) -0.0041(12) -0.0077(12)
C10' 0.0160(14) 0.0177(15) 0.0129(14) -0.0040(12) -0.0019(12) -0.0065(12)
N21' 0.0182(13) 0.0159(13) 0.0130(12) -0.0023(10) -0.0035(10) -0.0068(10)
N22' 0.0165(12) 0.0119(12) 0.0147(12) -0.0036(10) -0.0025(10) -0.0038(10)
C1Q 0.043(2) 0.0184(16) 0.0164(16) 0.0006(13) -0.0152(15) -0.0131(15)
C2Q 0.051(2) 0.0197(18) 0.0246(18) -0.0043(14) -0.0155(17) -0.0079(17)
C3Q 0.085(3) 0.0188(19) 0.041(2) -0.0055(17) -0.033(2) -0.007(2)
N4Q 0.115(4) 0.0251(19) 0.038(2) 0.0080(15) -0.038(2) -0.035(2)
C5Q 0.079(3) 0.038(2) 0.031(2) 0.0077(18) -0.024(2) -0.040(2)
C6Q 0.054(2) 0.030(2) 0.0299(19) 0.0036(15) -0.0198(18) -0.0247(18)
C7Q 0.0213(16) 0.0118(14) 0.0178(15) -0.0045(12) -0.0073(13) -0.0024(12)
C8Q 0.0194(15) 0.0211(16) 0.0160(15) -0.0022(12) -0.0036(13) -0.0076(13)
C9Q 0.0187(15) 0.0211(16) 0.0216(16) -0.0031(13) -0.0043(13) -0.0098(13)
N10Q 0.0187(13) 0.0166(13) 0.0161(13) -0.0037(10) -0.0065(11) -0.0051(11)
C11Q 0.0188(15) 0.0190(16) 0.0148(15) -0.0018(12) -0.0035(12) -0.0072(13)
C12Q 0.0172(15) 0.0185(16) 0.0196(16) -0.0040(12) -0.0044(13) -0.0072(12)
C1S 0.033(2) 0.030(2) 0.041(2) -0.0002(17) -0.0072(17) -0.0115(17)
Cl1 0.0396(6) 0.0523(7) 0.0645(7) 0.0082(5) -0.0249(5) -0.0176(5)
Cl2 0.0333(5) 0.0447(6) 0.0541(7) 0.0034(5) -0.0161(5) -0.0050(4)
Cl3 0.0969(10) 0.0483(7) 0.0530(7) -0.0222(6) 0.0119(7) -0.0304(7)
C2S 0.052(3) 0.038(2) 0.044(2) -0.0139(19) 0.006(2) -0.023(2)
Cl4 0.0692(8) 0.0525(7) 0.0388(6) -0.0198(5) 0.0014(5) -0.0193(6)
Cl5 0.0486(7) 0.0733(8) 0.0824(9) -0.0327(7) -0.0242(6) -0.0196(6)
Cl6 0.1722(17) 0.0645(9) 0.0622(9) -0.0181(7) 0.0227(10) -0.0817(11)

loop_
_atom_type_symbol
_atom_type_description
_atom_type_scat_dispersion_real
_atom_type_scat_dispersion_imag
_atom_type_scat_source
C C 0.0033 0.0016 'International Tables Vol C Tables 4.2.6.8 and 6.1.1.4'
H H 0.0000 0.0000 'International Tables Vol C Tables 4.2.6.8 and 6.1.1.4'
N N 0.0061 0.0033 'International Tables Vol C Tables 4.2.6.8 and 6.1.1.4'
Zn Zn 0.2839 1.4301 'International Tables Vol C Tables 4.2.6.8 and 6.1.1.4'
Cl Cl 0.1484 0.1585 'International Tables Vol C Tables 4.2.6.8 and 6.1.1.4'
O O 0.0106 0.0060 'International Tables Vol C Tables 4.2.6.8 and 6.1.1.4'

loop_
_geom_angle_atom_site_label_1
_geom_angle_atom_site_label_2
_geom_angle_atom_site_label_3
_geom_angle
_geom_angle_site_symmetry_1
_geom_angle_site_symmetry_3
N23 Zn1 N21 162.54(9) . .
N23 Zn1 N24 88.52(9) . .
N21 Zn1 N24 88.66(9) . .
N23 Zn1 N22 88.58(9) . .
N21 Zn1 N22 89.23(9) . .
N24 Zn1 N22 163.42(9) . .
N23 Zn1 N10Q 103.92(9) . .
N21 Zn1 N10Q 93.43(9) . .
N24 Zn1 N10Q 105.51(9) . .
N22 Zn1 N10Q 91.03(9) . .
N22' Zn2 N22' 180.00(12) . 2
N22' Zn2 N21' 89.46(9) . 2
N22' Zn2 N21' 90.54(9) 2 2
N22' Zn2 N21' 90.54(9) . .
N22' Zn2 N21' 89.46(9) 2 .
N21' Zn2 N21' 180.0(2) 2 .
N22' Zn2 N10P 93.20(9) . 1_455
N22' Zn2 N10P 86.80(9) 2 1_455
N21' Zn2 N10P 85.73(9) 2 1_455
N21' Zn2 N10P 94.27(9) . 1_455
N22' Zn2 N10P 86.80(9) . 2_655
N22' Zn2 N10P 93.20(9) 2 2_655
N21' Zn2 N10P 94.27(9) 2 2_655
N21' Zn2 N10P 85.73(9) . 2_655
N10P Zn2 N10P 180.00(17) 1_455 2_655
N21 C1 C20 125.1(3) . .
N21 C1 C2 109.7(3) . .
C20 C1 C2 125.1(3) . .
C3 C2 C1 107.1(3) . .
C2 C3 C4 106.9(3) . .
N21 C4 C5 125.7(3) . .
N21 C4 C3 109.6(3) . .
C5 C4 C3 124.6(3) . .
C6 C5 C4 126.2(3) . .
C6 C5 C1P 117.5(3) . .
C4 C5 C1P 116.3(3) . .
N22 C6 C5 125.1(3) . .
N22 C6 C7 109.7(3) . .
C5 C6 C7 125.1(3) . .
C8 C7 C6 106.8(3) . .
C7 C8 C9 107.8(3) . .
N22 C9 C10 124.9(3) . .
N22 C9 C8 109.2(3) . .
C10 C9 C8 125.9(3) . .
C11 C10 C9 125.6(3) . .
C11 C10 C7P 116.3(3) . .
C9 C10 C7P 118.0(3) . .
N23 C11 C10 126.1(3) . .
N23 C11 C12 109.0(3) . .
C10 C11 C12 124.9(3) . .
C13 C12 C11 107.2(3) . .
C12 C13 C14 107.5(3) . .
N23 C14 C15 125.4(3) . .
N23 C14 C13 109.9(3) . .
C15 C14 C13 124.7(3) . .
C14 C15 C16 125.5(3) . .
C14 C15 C13P 117.3(3) . .
C16 C15 C13P 117.1(3) . .
N24 C16 C15 125.5(3) . .
N24 C16 C17 109.5(2) . .
C15 C16 C17 125.0(3) . .
C18 C17 C16 107.4(3) . .
C17 C18 C19 107.1(3) . .
N24 C19 C20 125.8(3) . .
N24 C19 C18 109.4(2) . .
C20 C19 C18 124.8(3) . .
C19 C20 C1 125.4(3) . .
C19 C20 C19P 116.8(3) . .
C1 C20 C19P 117.8(3) . .
C1 N21 C4 106.6(2) . .
C1 N21 Zn1 126.46(19) . .
C4 N21 Zn1 124.48(19) . .
C9 N22 C6 106.5(2) . .
C9 N22 Zn1 125.9(2) . .
C6 N22 Zn1 125.5(2) . .
C11 N23 C14 106.5(2) . .
C11 N23 Zn1 125.01(19) . .
C14 N23 Zn1 126.75(19) . .
C19 N24 C16 106.6(2) . .
C19 N24 Zn1 126.49(19) . .
C16 N24 Zn1 126.80(19) . .
C2P C1P C6P 116.7(3) . .
C2P C1P C5 121.3(3) . .
C6P C1P C5 122.0(3) . .
C1P C2P C3P 119.6(3) . .
N4P C3P C2P 124.0(3) . .
C3P N4P C5P 116.0(3) . .
N4P C5P C6P 124.1(3) . .
C5P C6P C1P 119.6(3) . .
C8P C7P C12P 117.4(3) . .
C8P C7P C10 122.4(3) . .
C12P C7P C10 120.1(3) . .
C7P C8P C9P 119.7(3) . .
N10P C9P C8P 123.6(3) . .
C11P N10P C9P 116.6(3) . .
C11P N10P Zn2 122.3(2) . 1_655
C9P N10P Zn2 120.05(19) . 1_655
N10P C11P C12P 123.7(3) . .
C11P C12P C7P 118.9(3) . .
C14P C13P C18P 117.2(3) . .
C14P C13P C15 120.3(3) . .
C18P C13P C15 122.5(3) . .
C15P C14P C13P 119.2(3) . .
N16P C15P C14P 124.1(3) . .
C15P N16P C17P 115.9(3) . .
N16P C17P C18P 124.3(3) . .
C17P C18P C13P 119.3(3) . .
C24P C19P C20P 117.3(3) . .
C24P C19P C20 121.5(3) . .
C20P C19P C20 121.3(3) . .
C21P C20P C19P 119.2(3) . .
N22P C21P C20P 123.7(3) . .
C23P N22P C21P 116.6(3) . .
N22P C23P C24P 123.3(3) . .
C19P C24P C23P 119.9(3) . .
N21' C1' C10' 125.2(3) . 2
N21' C1' C2' 109.5(3) . .
C10' C1' C2' 125.3(3) 2 .
C3' C2' C1' 106.9(3) . .
C2' C3' C4' 107.1(3) . .
N21' C4' C5' 124.6(3) . .
N21' C4' C3' 109.8(3) . .
C5' C4' C3' 125.6(3) . .
C6' C5' C4' 127.0(3) . .
C6' C5' C1Q 116.0(3) . .
C4' C5' C1Q 116.8(3) . .
N22' C6' C5' 125.6(3) . .
N22' C6' C7' 109.3(3) . .
C5' C6' C7' 125.1(3) . .
C8' C7' C6' 107.5(3) . .
C7' C8' C9' 106.7(3) . .
N22' C9' C10' 125.0(3) . .
N22' C9' C8' 109.7(2) . .
C10' C9' C8' 125.4(3) . .
C1' C10' C9' 126.1(3) 2 .
C1' C10' C7Q 117.3(3) 2 .
C9' C10' C7Q 116.4(3) . .
C4' N21' C1' 106.6(2) . .
C4' N21' Zn2 126.21(19) . .
C1' N21' Zn2 126.64(19) . .
C9' N22' C6' 106.8(2) . .
C9' N22' Zn2 127.50(19) . .
C6' N22' Zn2 125.70(19) . .
C2Q C1Q C6Q 117.2(3) . .
C2Q C1Q C5' 123.7(3) . .
C6Q C1Q C5' 119.1(3) . .
C3Q C2Q C1Q 119.6(4) . .
N4Q C3Q C2Q 123.6(4) . .
C3Q N4Q C5Q 117.1(3) . .
N4Q C5Q C6Q 123.5(4) . .
C5Q C6Q C1Q 119.0(4) . .
C8Q C7Q C12Q 117.2(3) . .
C8Q C7Q C10' 122.4(3) . .
C12Q C7Q C10' 120.4(3) . .
C9Q C8Q C7Q 119.1(3) . .
N10Q C9Q C8Q 123.6(3) . .
C11Q N10Q C9Q 117.1(3) . .
C11Q N10Q Zn1 121.5(2) . .
C9Q N10Q Zn1 120.7(2) . .
N10Q C11Q C12Q 123.4(3) . .
C11Q C12Q C7Q 119.5(3) . .
Cl3 C1S Cl2 112.5(2) . .
Cl3 C1S Cl1 110.5(2) . .
Cl2 C1S Cl1 109.3(2) . .
Cl6 C2S Cl4 111.6(2) . .
Cl6 C2S Cl5 110.4(2) . .
Cl4 C2S Cl5 110.6(2) . .

loop_
_geom_bond_atom_site_label_1
_geom_bond_atom_site_label_2
_geom_bond_distance
_geom_bond_site_symmetry_2
Zn1 N23 2.066(2) .
Zn1 N21 2.071(2) .
Zn1 N24 2.072(2) .
Zn1 N22 2.075(2) .
Zn1 N10Q 2.150(2) .
Zn2 N22' 2.054(2) .
Zn2 N22' 2.054(2) 2
Zn2 N21' 2.075(2) 2
Zn2 N21' 2.075(2) .
Zn2 N10P 2.342(2) 1_455
Zn2 N10P 2.342(2) 2_655
C1 N21 1.367(4) .
C1 C20 1.410(4) .
C1 C2 1.449(4) .
C2 C3 1.350(4) .
C3 C4 1.450(4) .
C4 N21 1.373(4) .
C4 C5 1.410(4) .
C5 C6 1.398(4) .
C5 C1P 1.501(4) .
C6 N22 1.380(4) .
C6 C7 1.454(4) .
C7 C8 1.345(4) .
C8 C9 1.453(4) .
C9 N22 1.377(4) .
C9 C10 1.403(4) .
C10 C11 1.397(4) .
C10 C7P 1.492(4) .
C11 N23 1.378(4) .
C11 C12 1.461(4) .
C12 C13 1.349(4) .
C13 C14 1.437(4) .
C14 N23 1.382(4) .
C14 C15 1.400(4) .
C15 C16 1.406(4) .
C15 C13P 1.499(4) .
C16 N24 1.380(4) .
C16 C17 1.441(4) .
C17 C18 1.344(4) .
C18 C19 1.455(4) .
C19 N24 1.365(4) .
C19 C20 1.409(4) .
C20 C19P 1.491(4) .
C1P C2P 1.380(5) .
C1P C6P 1.385(4) .
C2P C3P 1.385(5) .
C3P N4P 1.327(5) .
N4P C5P 1.332(5) .
C5P C6P 1.379(5) .
C7P C8P 1.381(4) .
C7P C12P 1.404(4) .
C8P C9P 1.382(4) .
C9P N10P 1.347(4) .
N10P C11P 1.339(4) .
N10P Zn2 2.342(2) 1_655
C11P C12P 1.389(4) .
C13P C14P 1.394(4) .
C13P C18P 1.394(4) .
C14P C15P 1.386(4) .
C15P N16P 1.339(4) .
N16P C17P 1.344(4) .
C17P C18P 1.378(4) .
C19P C24P 1.383(4) .
C19P C20P 1.393(4) .
C20P C21P 1.380(4) .
C21P N22P 1.344(4) .
N22P C23P 1.339(4) .
C23P C24P 1.383(4) .
C1' N21' 1.370(4) .
C1' C10' 1.412(4) 2
C1' C2' 1.449(4) .
C2' C3' 1.349(4) .
C3' C4' 1.441(4) .
C4' N21' 1.366(4) .
C4' C5' 1.412(4) .
C5' C6' 1.404(4) .
C5' C1Q 1.496(4) .
C6' N22' 1.377(4) .
C6' C7' 1.443(4) .
C7' C8' 1.354(4) .
C8' C9' 1.451(4) .
C9' N22' 1.368(4) .
C9' C10' 1.413(4) .
C10' C1' 1.412(4) 2
C10' C7Q 1.490(4) .
C1Q C2Q 1.383(5) .
C1Q C6Q 1.395(5) .
C2Q C3Q 1.382(5) .
C3Q N4Q 1.327(6) .
N4Q C5Q 1.334(6) .
C5Q C6Q 1.387(5) .
C7Q C8Q 1.398(4) .
C7Q C12Q 1.398(4) .
C8Q C9Q 1.379(4) .
C9Q N10Q 1.345(4) .
N10Q C11Q 1.333(4) .
C11Q C12Q 1.380(4) .
C1S Cl3 1.752(4) .
C1S Cl2 1.753(4) .
C1S Cl1 1.772(4) .
C2S Cl6 1.757(4) .
C2S Cl4 1.759(4) .
C2S Cl5 1.764(5) .
